data_7111915
loop_
_publ_author_name
'Lucia Pineiro-Lopez'
'Maksym Seredyuk'
'M. Carmen Munoz'
'Jose A. Real'

_publ_section_title
;
 Two- and one-step cooperative spin transitions in Hofmann-like clathrates
 with enhanced loading capacity
;
_journal_name_full Chem.Commun.
_journal_page_first 1833
_journal_paper_doi 10.1039/c3cc48595a
_journal_volume 50
_journal_year 2014
_chemical_formula_sum 'C38 H24 Fe N6 Pt'
_chemical_formula_weight 815.57
_chemical_name_systematic
;
 ?
;
_space_group_IT_number 2
_symmetry_cell_setting triclinic
_symmetry_space_group_name_Hall '-P 1'
_symmetry_space_group_name_H-M 'P -1'
_atom_sites_solution_hydrogens geom
_atom_sites_solution_primary direct
_atom_sites_solution_secondary difmap
_audit_creation_method SHELXL-97
_cell_angle_alpha 74.663(3)
_cell_angle_beta 82.349(2)
_cell_angle_gamma 89.878(2)
_cell_formula_units_Z 2
_cell_length_a 7.3635(2)
_cell_length_b 14.1112(4)
_cell_length_c 16.3906(5)
_cell_measurement_reflns_used 100
_cell_measurement_temperature 195(1)
_cell_measurement_theta_max 25
_cell_measurement_theta_min 12
_cell_volume 1626.86(8)
_computing_cell_refinement 'HKL DENZO'
_computing_data_collection COLLECT
_computing_data_reduction 'HKL DENZO and SCALEPACK'
_computing_structure_refinement 'SHELXL-97 (Sheldrick, 2008)'
_computing_structure_solution SHELXS-97
_diffrn_ambient_temperature 195(1)
_diffrn_measured_fraction_theta_full 0.997
_diffrn_measured_fraction_theta_max 0.918
_diffrn_radiation_monochromator graphite
_diffrn_radiation_source 'fine-focus sealed tube'
_diffrn_radiation_type MoK\a
_diffrn_radiation_wavelength 0.71073
_diffrn_reflns_av_R_equivalents 0.0342
_diffrn_reflns_av_sigmaI/netI 0.0412
_diffrn_reflns_limit_h_max 11
_diffrn_reflns_limit_h_min -11
_diffrn_reflns_limit_k_max 21
_diffrn_reflns_limit_k_min -20
_diffrn_reflns_limit_l_max 24
_diffrn_reflns_limit_l_min -24
_diffrn_reflns_number 31373
_diffrn_reflns_theta_full 25.00
_diffrn_reflns_theta_max 32.64
_diffrn_reflns_theta_min 2.91
_exptl_absorpt_coefficient_mu 4.777
_exptl_absorpt_correction_T_max 0.7011
_exptl_absorpt_correction_T_min 0.5979
_exptl_absorpt_correction_type empirical
_exptl_absorpt_process_details 'Empirical absorption correction:XABS2'
_exptl_crystal_colour red
_exptl_crystal_density_diffrn 1.665
_exptl_crystal_density_method 'not measured'
_exptl_crystal_description prismatic
_exptl_crystal_F_000 796
_exptl_crystal_size_max 0.12
_exptl_crystal_size_mid 0.12
_exptl_crystal_size_min 0.08
_refine_diff_density_max 0.819
_refine_diff_density_min -0.797
_refine_diff_density_rms 0.121
_refine_ls_extinction_method none
_refine_ls_goodness_of_fit_ref 0.902
_refine_ls_hydrogen_treatment mixed
_refine_ls_matrix_type full
_refine_ls_number_parameters 418
_refine_ls_number_reflns 10926
_refine_ls_number_restraints 0
_refine_ls_restrained_S_all 0.902
_refine_ls_R_factor_all 0.0289
_refine_ls_R_factor_gt 0.0239
_refine_ls_shift/su_max 0.035
_refine_ls_shift/su_mean 0.002
_refine_ls_structure_factor_coef Fsqd
_refine_ls_weighting_details 'calc w=1/[\s^2^(Fo^2^)+(0.0273P)^2^+1.3390P] where P=(Fo^2^+2Fc^2^)/3'
_refine_ls_weighting_scheme calc
_refine_ls_wR_factor_gt 0.0519
_refine_ls_wR_factor_ref 0.0550
_reflns_number_gt 9980
_reflns_number_total 10926
_reflns_threshold_expression >2sigma(I)
_cod_data_source_file c3cc48595a.txt
_cod_data_source_block shelxl
_cod_original_sg_symbol_H-M P-1
_cod_database_code 7111915

loop_
_symmetry_equiv_pos_as_xyz
'x, y, z'
'-x, -y, -z'

loop_
_atom_site_label
_atom_site_type_symbol
_atom_site_fract_x
_atom_site_fract_y
_atom_site_fract_z
_atom_site_U_iso_or_equiv
_atom_site_adp_type
_atom_site_occupancy
_atom_site_symmetry_multiplicity
_atom_site_calc_flag
_atom_site_refinement_flags
Pt Pt 0.491722(10) 0.228367(6) 0.034498(5) 0.01073(3) Uani 1 1 d .
Fe2 Fe 0.0000 0.5000 0.0000 0.01096(8) Uani 1 2 d S
Fe1 Fe 0.0000 0.0000 0.0000 0.00939(8) Uani 1 2 d S
N1 N 0.0213(3) 0.09424(14) -0.11615(12) 0.0137(3) Uani 1 1 d .
N2 N 0.1789(3) 0.08126(14) 0.02915(12) 0.0137(3) Uani 1 1 d .
N3 N 0.7992(3) 0.38447(15) 0.02452(14) 0.0197(4) Uani 1 1 d .
N4 N 0.2108(3) 0.39621(15) 0.00416(14) 0.0206(4) Uani 1 1 d .
N5 N -0.0054(3) 0.48017(16) 0.13980(13) 0.0215(4) Uani 1 1 d .
N6 N 0.7986(3) 0.07500(14) 0.03587(12) 0.0137(3) Uani 1 1 d .
C1 C 0.0421(4) 0.06127(19) -0.18635(16) 0.0210(5) Uani 1 1 d .
H1 H 0.0528 -0.0059 -0.1798 0.025 Uiso 1 1 calc R
C2 C 0.0485(4) 0.1221(2) -0.26765(17) 0.0283(6) Uani 1 1 d .
H2 H 0.0638 0.0961 -0.3146 0.034 Uiso 1 1 calc R
C3 C 0.0318(4) 0.2225(2) -0.27904(16) 0.0255(5) Uani 1 1 d .
C4 C 0.0141(4) 0.2568(2) -0.20700(17) 0.0253(5) Uani 1 1 d .
H4 H 0.0051 0.3238 -0.2122 0.030 Uiso 1 1 calc R
C5 C 0.0097(3) 0.19184(18) -0.12746(15) 0.0189(4) Uani 1 1 d .
H5 H -0.0018 0.2164 -0.0798 0.023 Uiso 1 1 calc R
C6 C 0.0288(4) 0.2863(2) -0.36299(18) 0.0318(6) Uani 1 1 d .
C7 C 0.0210(5) 0.3319(2) -0.43472(19) 0.0361(7) Uani 1 1 d .
C8 C 0.2942(3) 0.13261(16) 0.03515(14) 0.0141(4) Uani 1 1 d .
C9 C 0.6861(3) 0.32595(17) 0.02987(15) 0.0153(4) Uani 1 1 d .
C10 C 0.3132(3) 0.33441(16) 0.01620(15) 0.0149(4) Uani 1 1 d .
C11 C 0.6802(3) 0.12674(16) 0.04247(14) 0.0129(4) Uani 1 1 d .
C12 C 0.1454(4) 0.4927(2) 0.17307(18) 0.0307(6) Uani 1 1 d .
H12 H 0.2523 0.5160 0.1360 0.037 Uiso 1 1 calc R
C13 C 0.1512(5) 0.4729(2) 0.25948(19) 0.0394(8) Uani 1 1 d .
H13 H 0.2594 0.4835 0.2797 0.047 Uiso 1 1 calc R
C14 C -0.0060(5) 0.4371(2) 0.31613(18) 0.0340(7) Uani 1 1 d .
C15 C -0.1638(5) 0.4248(3) 0.28215(19) 0.0377(7) Uani 1 1 d .
H15 H -0.2726 0.4017 0.3178 0.045 Uiso 1 1 calc R
C16 C -0.1572(4) 0.4474(2) 0.19444(18) 0.0315(6) Uani 1 1 d .
H16 H -0.2643 0.4393 0.1723 0.038 Uiso 1 1 calc R
C17 C -0.0016(6) 0.4086(2) 0.40690(19) 0.0408(8) Uani 1 1 d .
C18 C 0.0084(5) 0.3769(2) 0.48072(19) 0.0385(7) Uani 1 1 d .
C19 C 0.0318(5) 0.1487(3) 0.3843(2) 0.0419(8) Uani 1 1 d .
C20 C 0.0858(6) 0.1289(3) 0.4668(2) 0.0530(10) Uani 1 1 d .
H20 H 0.0051 0.0950 0.5141 0.064 Uiso 1 1 calc R
C21 C 0.2531(6) 0.1586(4) 0.4776(3) 0.0627(12) Uani 1 1 d .
H21 H 0.2869 0.1451 0.5321 0.075 Uiso 1 1 calc R
C22 C 0.3747(7) 0.2091(4) 0.4076(3) 0.0630(12) Uani 1 1 d .
H22 H 0.4893 0.2292 0.4161 0.076 Uiso 1 1 calc R
C23 C 0.3314(6) 0.2298(3) 0.3278(3) 0.0608(11) Uani 1 1 d .
H23 H 0.4161 0.2635 0.2821 0.073 Uiso 1 1 calc R
C24 C 0.1550(5) 0.2001(3) 0.3128(2) 0.0433(8) Uani 1 1 d .
C25 C 0.1039(7) 0.2197(3) 0.2316(2) 0.0606(12) Uani 1 1 d .
H25 H 0.1849 0.2541 0.1846 0.073 Uiso 1 1 calc R
C26 C -0.0606(8) 0.1897(3) 0.2205(3) 0.0651(13) Uani 1 1 d .
H26 H -0.0921 0.2035 0.1655 0.078 Uiso 1 1 calc R
C27 C -0.1870(7) 0.1377(4) 0.2895(4) 0.0679(14) Uani 1 1 d .
H27 H -0.3004 0.1171 0.2802 0.082 Uiso 1 1 calc R
C28 C -0.1423(6) 0.1173(3) 0.3716(3) 0.0565(10) Uani 1 1 d .
H28 H -0.2255 0.0834 0.4178 0.068 Uiso 1 1 calc R
C29 C 0.5634(5) 0.2118(3) 0.6619(2) 0.0394(7) Uani 1 1 d .
C30 C 0.6138(6) 0.1404(3) 0.6189(2) 0.0507(9) Uani 1 1 d .
H30 H 0.6349 0.1585 0.5595 0.061 Uiso 1 1 calc R
C31 C 0.6326(6) 0.0457(3) 0.6618(3) 0.0563(10) Uani 1 1 d .
H31 H 0.6649 -0.0007 0.6318 0.068 Uiso 1 1 calc R
C32 C 0.6035(5) 0.0171(3) 0.7511(3) 0.0538(10) Uani 1 1 d .
H32 H 0.6155 -0.0484 0.7801 0.065 Uiso 1 1 calc R
C33 C 0.5581(5) 0.0837(3) 0.7957(2) 0.0477(9) Uani 1 1 d .
H33 H 0.5408 0.0639 0.8551 0.057 Uiso 1 1 calc R
C34 C 0.5366(4) 0.1831(3) 0.7529(2) 0.0385(7) Uani 1 1 d .
C35 C 0.4906(5) 0.2537(3) 0.7971(3) 0.0514(10) Uani 1 1 d .
H35 H 0.4749 0.2355 0.8565 0.062 Uiso 1 1 calc R
C36 C 0.4685(6) 0.3485(4) 0.7546(3) 0.0634(12) Uani 1 1 d .
H36 H 0.4377 0.3945 0.7851 0.076 Uiso 1 1 calc R
C37 C 0.4916(6) 0.3776(3) 0.6657(3) 0.0641(12) Uani 1 1 d .
H37 H 0.4747 0.4428 0.6373 0.077 Uiso 1 1 calc R
C38 C 0.5387(6) 0.3112(3) 0.6201(3) 0.0551(10) Uani 1 1 d .
H38 H 0.5548 0.3316 0.5608 0.066 Uiso 1 1 calc R

loop_
_atom_site_aniso_label
_atom_site_aniso_U_11
_atom_site_aniso_U_22
_atom_site_aniso_U_33
_atom_site_aniso_U_23
_atom_site_aniso_U_13
_atom_site_aniso_U_12
Pt 0.00770(4) 0.00815(4) 0.01726(4) -0.00433(3) -0.00309(3) 0.00101(3)
Fe2 0.00943(18) 0.00759(18) 0.0164(2) -0.00299(15) -0.00424(15) 0.00102(15)
Fe1 0.00740(17) 0.00741(18) 0.01378(19) -0.00284(15) -0.00294(14) 0.00093(14)
N1 0.0135(8) 0.0121(9) 0.0155(9) -0.0035(7) -0.0022(7) -0.0006(7)
N2 0.0117(8) 0.0102(8) 0.0197(9) -0.0041(7) -0.0039(7) 0.0010(7)
N3 0.0163(9) 0.0162(10) 0.0272(11) -0.0050(8) -0.0067(8) -0.0009(8)
N4 0.0180(10) 0.0151(9) 0.0294(11) -0.0061(8) -0.0052(8) 0.0038(8)
N5 0.0271(11) 0.0195(10) 0.0182(10) -0.0046(8) -0.0059(8) 0.0020(9)
N6 0.0125(8) 0.0115(8) 0.0183(9) -0.0043(7) -0.0050(7) 0.0016(7)
C1 0.0264(12) 0.0176(11) 0.0201(11) -0.0060(9) -0.0048(9) 0.0040(10)
C2 0.0371(15) 0.0311(15) 0.0162(12) -0.0053(10) -0.0043(10) 0.0020(12)
C3 0.0260(13) 0.0290(14) 0.0175(11) 0.0018(10) -0.0054(9) -0.0014(11)
C4 0.0316(14) 0.0179(12) 0.0237(12) 0.0001(10) -0.0058(10) 0.0015(10)
C5 0.0230(12) 0.0136(10) 0.0199(11) -0.0032(8) -0.0047(9) 0.0010(9)
C6 0.0397(16) 0.0307(15) 0.0216(13) -0.0002(11) -0.0059(11) -0.0010(13)
C7 0.0473(19) 0.0329(16) 0.0239(14) 0.0011(12) -0.0079(12) 0.0027(14)
C8 0.0122(9) 0.0117(10) 0.0189(10) -0.0046(8) -0.0033(8) 0.0024(8)
C9 0.0136(10) 0.0131(10) 0.0204(11) -0.0053(8) -0.0050(8) 0.0029(8)
C10 0.0119(9) 0.0119(10) 0.0222(11) -0.0059(8) -0.0035(8) 0.0002(8)
C11 0.0127(9) 0.0101(9) 0.0156(10) -0.0029(7) -0.0020(7) -0.0009(7)
C12 0.0341(15) 0.0326(15) 0.0240(13) -0.0014(11) -0.0116(11) -0.0067(12)
C13 0.055(2) 0.0359(17) 0.0277(15) -0.0017(12) -0.0216(14) -0.0056(15)
C14 0.057(2) 0.0235(14) 0.0210(13) -0.0023(11) -0.0101(13) 0.0071(13)
C15 0.0421(18) 0.0460(19) 0.0215(14) -0.0058(13) 0.0018(12) 0.0050(15)
C16 0.0289(14) 0.0421(17) 0.0235(13) -0.0084(12) -0.0042(11) 0.0038(13)
C17 0.070(2) 0.0281(16) 0.0242(14) -0.0042(12) -0.0112(14) 0.0075(16)
C18 0.058(2) 0.0308(16) 0.0258(14) -0.0031(12) -0.0126(14) 0.0036(15)
C19 0.053(2) 0.0375(18) 0.0349(17) -0.0109(14) -0.0029(15) 0.0150(16)
C20 0.065(3) 0.050(2) 0.0373(19) -0.0047(16) 0.0011(17) 0.010(2)
C21 0.062(3) 0.072(3) 0.058(3) -0.021(2) -0.015(2) 0.013(2)
C22 0.055(3) 0.063(3) 0.075(3) -0.020(2) -0.016(2) 0.006(2)
C23 0.061(3) 0.050(2) 0.063(3) -0.007(2) 0.008(2) 0.004(2)
C24 0.058(2) 0.0295(16) 0.0391(18) -0.0067(13) 0.0013(15) 0.0152(16)
C25 0.100(4) 0.046(2) 0.0342(19) -0.0088(16) -0.005(2) 0.028(2)
C26 0.106(4) 0.049(3) 0.054(3) -0.027(2) -0.033(3) 0.029(3)
C27 0.066(3) 0.057(3) 0.103(4) -0.047(3) -0.039(3) 0.020(2)
C28 0.053(2) 0.051(2) 0.066(3) -0.020(2) -0.004(2) 0.007(2)
C29 0.0334(16) 0.0440(19) 0.0403(18) -0.0085(15) -0.0081(13) -0.0034(14)
C30 0.054(2) 0.061(3) 0.0394(19) -0.0146(18) -0.0126(16) 0.005(2)
C31 0.059(3) 0.057(3) 0.058(2) -0.021(2) -0.014(2) 0.005(2)
C32 0.047(2) 0.047(2) 0.061(2) -0.0001(19) -0.0146(18) 0.0000(18)
C33 0.0374(18) 0.056(2) 0.0393(18) 0.0056(17) -0.0062(14) -0.0093(17)
C34 0.0234(14) 0.056(2) 0.0357(16) -0.0113(15) -0.0040(12) -0.0058(14)
C35 0.0376(19) 0.073(3) 0.048(2) -0.025(2) 0.0006(16) -0.0037(19)
C36 0.050(2) 0.067(3) 0.084(3) -0.039(3) -0.009(2) 0.002(2)
C37 0.056(3) 0.045(2) 0.095(4) -0.023(2) -0.013(2) 0.004(2)
C38 0.052(2) 0.056(3) 0.052(2) -0.0031(19) -0.0100(18) 0.002(2)

loop_
_atom_type_symbol
_atom_type_description
_atom_type_scat_dispersion_real
_atom_type_scat_dispersion_imag
_atom_type_scat_source
C C 0.0033 0.0016 'International Tables Vol C Tables 4.2.6.8 and 6.1.1.4'
H H 0.0000 0.0000 'International Tables Vol C Tables 4.2.6.8 and 6.1.1.4'
N N 0.0061 0.0033 'International Tables Vol C Tables 4.2.6.8 and 6.1.1.4'
Fe Fe 0.3463 0.8444 'International Tables Vol C Tables 4.2.6.8 and 6.1.1.4'
Pt Pt -1.7033 8.3905 'International Tables Vol C Tables 4.2.6.8 and 6.1.1.4'

loop_
_geom_angle_atom_site_label_1
_geom_angle_atom_site_label_2
_geom_angle_atom_site_label_3
_geom_angle
_geom_angle_site_symmetry_1
_geom_angle_site_symmetry_3
N1 Fe1 N1 180.00(19) 2 .
N2 Fe1 N1 91.38(8) . 2
N2 Fe1 N1 88.62(8) 2 2
N6 Fe1 N1 91.67(8) 1_455 2
N6 Fe1 N1 88.33(8) 2_655 2
N2 Fe1 N1 88.62(8) . .
N2 Fe1 N1 91.38(8) 2 .
N6 Fe1 N1 88.33(8) 1_455 .
N6 Fe1 N1 91.67(8) 2_655 .
N2 Fe1 N2 180.00(11) . 2
N2 Fe1 N6 92.13(8) . 1_455
N2 Fe1 N6 87.87(8) 2 1_455
N2 Fe1 N6 87.87(8) . 2_655
N2 Fe1 N6 92.13(8) 2 2_655
N6 Fe1 N6 180.00(9) 1_455 2_655
N4 Fe2 N4 180.0 2_565 .
N4 Fe2 N3 89.95(8) 2_565 2_665
N4 Fe2 N3 90.05(8) . 2_665
N4 Fe2 N3 90.05(8) 2_565 1_455
N4 Fe2 N3 89.95(8) . 1_455
N3 Fe2 N3 180.0 2_665 1_455
N4 Fe2 N5 91.01(8) 2_565 .
N4 Fe2 N5 88.99(8) . .
N3 Fe2 N5 89.60(8) 2_665 .
N3 Fe2 N5 90.41(8) 1_455 .
N4 Fe2 N5 88.99(8) 2_565 2_565
N4 Fe2 N5 91.01(8) . 2_565
N3 Fe2 N5 90.40(8) 2_665 2_565
N3 Fe2 N5 89.59(8) 1_455 2_565
N5 Fe2 N5 180.0 . 2_565
C8 Pt C11 92.23(9) . .
C9 Pt C10 89.71(9) . .
C9 Pt C8 178.01(9) . .
C10 Pt C8 89.22(9) . .
C9 Pt C11 88.71(9) . .
C10 Pt C11 175.08(9) . .
C1 N1 C5 117.3(2) . .
C1 N1 Fe1 120.53(16) . .
C5 N1 Fe1 122.15(16) . .
C8 N2 Fe1 170.91(19) . .
C9 N3 Fe2 173.2(2) . 1_655
C10 N4 Fe2 171.5(2) . .
C16 N5 C12 117.1(2) . .
C16 N5 Fe2 121.06(18) . .
C12 N5 Fe2 121.64(19) . .
C11 N6 Fe1 168.30(18) . 1_655
N1 C1 C2 123.1(2) . .
C1 C2 C3 119.5(2) . .
C4 C3 C2 117.5(2) . .
C4 C3 C6 122.3(3) . .
C2 C3 C6 120.1(3) . .
C5 C4 C3 120.0(2) . .
N1 C5 C4 122.5(2) . .
C7 C6 C3 173.9(4) . .
C6 C7 C18 174.9(4) . 1_554
N2 C8 Pt 174.7(2) . .
N3 C9 Pt 177.9(2) . .
N4 C10 Pt 178.8(2) . .
N6 C11 Pt 170.60(19) . .
N5 C12 C13 123.4(3) . .
C12 C13 C14 119.4(3) . .
C15 C14 C13 117.7(3) . .
C15 C14 C17 121.4(3) . .
C13 C14 C17 120.9(3) . .
C16 C15 C14 119.0(3) . .
N5 C16 C15 123.5(3) . .
C18 C17 C14 173.8(4) . .
C17 C18 C7 174.9(4) . 1_556
C24 C19 C28 119.0(4) . .
C24 C19 C20 119.4(4) . .
C28 C19 C20 121.7(4) . .
C21 C20 C19 120.7(4) . .
C20 C21 C22 120.2(4) . .
C23 C22 C21 121.8(5) . .
C22 C23 C24 120.4(4) . .
C25 C24 C19 119.9(4) . .
C25 C24 C23 122.5(4) . .
C19 C24 C23 117.6(4) . .
C26 C25 C24 120.5(4) . .
C25 C26 C27 121.6(4) . .
C28 C27 C26 119.8(4) . .
C27 C28 C19 119.2(4) . .
C30 C29 C34 118.4(3) . .
C30 C29 C38 123.6(4) . .
C34 C29 C38 118.0(4) . .
C31 C30 C29 121.4(4) . .
C30 C31 C32 120.3(4) . .
C33 C32 C31 120.5(4) . .
C32 C33 C34 120.6(4) . .
C35 C34 C33 121.9(4) . .
C35 C34 C29 119.3(4) . .
C33 C34 C29 118.7(3) . .
C36 C35 C34 120.9(4) . .
C35 C36 C37 120.7(4) . .
C38 C37 C36 120.3(4) . .
C37 C38 C29 120.8(4) . .

loop_
_geom_bond_atom_site_label_1
_geom_bond_atom_site_label_2
_geom_bond_distance
_geom_bond_site_symmetry_2
Fe1 N1 1.9998(19) 2
Fe1 N1 1.9998(19) .
Fe1 N2 1.9346(19) .
Fe1 N2 1.9346(19) 2
Fe1 N6 1.9378(18) 1_455
Fe1 N6 1.9378(18) 2_655
Fe2 N3 2.124(2) 2_665
Fe2 N3 2.124(2) 1_455
Fe2 N4 2.127(2) 2_565
Fe2 N4 2.127(2) .
Fe2 N5 2.229(2) .
Fe2 N5 2.229(2) 2_565
Pt C8 1.985(2) .
Pt C9 1.968(2) .
Pt C10 1.979(2) .
Pt C11 1.985(2) .
N1 C1 1.342(3) .
N1 C5 1.344(3) .
N2 C8 1.148(3) .
N3 C9 1.153(3) .
N3 Fe2 2.124(2) 1_655
N4 C10 1.146(3) .
N5 C16 1.335(4) .
N5 C12 1.332(3) .
N6 C11 1.149(3) .
N6 Fe1 1.9378(18) 1_655
C1 C2 1.376(4) .
C2 C3 1.386(4) .
C3 C4 1.381(4) .
C3 C6 1.435(4) .
C4 C5 1.378(3) .
C6 C7 1.190(4) .
C7 C18 1.379(4) 1_554
C12 C13 1.376(4) .
C13 C14 1.388(5) .
C14 C15 1.384(5) .
C14 C17 1.440(4) .
C15 C16 1.382(4) .
C17 C18 1.186(4) .
C18 C7 1.379(4) 1_556
C19 C24 1.412(5) .
C19 C28 1.417(6) .
C19 C20 1.417(5) .
C20 C21 1.350(6) .
C21 C22 1.387(6) .
C22 C23 1.343(6) .
C23 C24 1.438(6) .
C24 C25 1.388(5) .
C25 C26 1.335(7) .
C26 C27 1.403(7) .
C27 C28 1.382(6) .
C29 C30 1.398(5) .
C29 C34 1.424(5) .
C29 C38 1.412(5) .
C30 C31 1.353(6) .
C31 C32 1.399(6) .
C32 C33 1.352(6) .
C33 C34 1.412(5) .
C34 C35 1.395(5) .
C35 C36 1.355(6) .
C36 C37 1.392(7) .
C37 C38 1.363(6) .
